data_2106066
loop_
_publ_author_name
'Stork-Blaisse, B.A.'
'Romers, C.'

_publ_section_title
;
 The Crystal Structure of Al Se Cl7
;
_journal_name_full 'Acta Crystallographica B (24,1968-38,1982)'
_journal_page_first 386
_journal_page_last 392
_journal_volume 27
_journal_year 1971
_chemical_formula_sum 'Al Cl7 Se'
_chemical_name_systematic 'Al Se Cl7'
_space_group_IT_number 1
_symmetry_space_group_name_Hall 'P 1'
_symmetry_space_group_name_H-M 'P 1'
_cell_angle_alpha 139.9
_cell_angle_beta 94.8
_cell_angle_gamma 93.8
_cell_formula_units_Z 2
_cell_length_a 9.87
_cell_length_b 8.27
_cell_length_c 9.83
_cell_volume 504.294
_citation_journal_id_ASTM ACBCAR
_cod_data_source_file Stork-Blaisse_ACBCAR_1971_1549.cif
_cod_data_source_block Al1Cl7Se1
_cod_original_cell_volume 504.2944
_cod_original_formula_sum 'Al1 Cl7 Se1'
_cod_database_code 2106066

loop_
_symmetry_equiv_pos_as_xyz
x,y,z

loop_
_atom_site_label
_atom_site_type_symbol
_atom_site_fract_x
_atom_site_fract_y
_atom_site_fract_z
_atom_site_occupancy
_atom_site_U_iso_or_equiv
Cl3 Cl-1 0.996 0.471 0.128 1 0.0
Cl6 Cl-1 0.2965 0.304 0.288 1 0.0
Cl5 Cl-1 0.806 0.835 0.785 1 0.0
Cl1 Cl-1 0.048 0.667 0.878 1 0.0
Cl10 Cl-1 0.442 0.783 0.879 1 0.0
Se1 Se+4 0 0 0 1 0.0
Se2 Se+4 0.7463 0.3436 0.7871 1 0.0
Cl11 Cl-1 0.6807 0.549 0.98 1 0.0
Cl14 Cl-1 0.628 0.421 0.26 1 0.0
Cl7 Cl-1 0.49 0.985 0.643 1 0.0
Cl13 Cl-1 0.8713 0.024 0.544 1 0.0
Cl9 Cl-1 0.577 0.16 0.411 1 0.0
Al2 Al+3 0.484 0.167 0.208 1 0.0
Al1 Al+3 0.046 0.857 0.456 1 0.0
Cl12 Cl-1 0.204 0.075 0.48 1 0.0
Cl4 Cl-1 0.927 0.158 0.266 1 0.0
Cl8 Cl-1 0.367 0.489 0.028 1 0.0
Cl2 Cl-1 0.132 0.849 0.656 1 0.0
